data_7155062
loop_
_publ_author_name
'Sontakke, Vyankat A.'
'Lawande, Pravin P.'
'Kate, Anup N.'
'Khan, Ayesha'
'Joshi, Rakesh'
'Kumbhar, Anupa A.'
'Shinde, Vaishali S.'

_publ_section_title
;
 Antiproliferative activity of bicyclic benzimidazole nucleosides:
 synthesis, DNA-binding and cell cycle analysis.
;
_journal_issue 17
_journal_name_full 'Organic &amp; biomolecular chemistry'
_journal_page_first 4136
_journal_page_last 4145
_journal_paper_doi 10.1039/c6ob00527f
_journal_volume 14
_journal_year 2016
_chemical_formula_sum 'C14 H13 Cl N2 O3'
_chemical_formula_weight 292.71
_chemical_melting_point 386.1(10)
_chemical_name_common NA
_chemical_name_systematic 'Bicyclic benzimidazole nucleoside'
_space_group_crystal_system orthorhombic
_space_group_IT_number 18
_space_group_name_Hall 'P 2 2ab'
_space_group_name_H-M_alt 'P 21 21 2'
_symmetry_space_group_name_Hall 'P 2 2ab'
_symmetry_space_group_name_H-M 'P 21 21 2'
_atom_sites_solution_hydrogens mixed
_audit_creation_method SHELXL-2014/6
_audit_update_record
;
2016-03-08 deposited with the CCDC.
2016-04-05 downloaded from the CCDC.
;
_cell_angle_alpha 90
_cell_angle_beta 90
_cell_angle_gamma 90
_cell_formula_units_Z 4
_cell_length_a 13.7554(4)
_cell_length_b 18.6455(5)
_cell_length_c 5.38910(10)
_cell_measurement_temperature 273(2)
_cell_volume 1382.18(6)
_computing_structure_refinement 'SHELXL-2014/6 (Sheldrick, 2014)'
_diffrn_ambient_temperature 273(2)
_diffrn_measured_fraction_theta_full 0.961
_diffrn_measured_fraction_theta_max 0.956
_diffrn_radiation_type MoK\a
_diffrn_radiation_wavelength 0.71073
_diffrn_reflns_av_R_equivalents 0.0221
_diffrn_reflns_av_unetI/netI 0.0233
_diffrn_reflns_Laue_measured_fraction_full 0.961
_diffrn_reflns_Laue_measured_fraction_max 0.956
_diffrn_reflns_limit_h_max 20
_diffrn_reflns_limit_h_min -20
_diffrn_reflns_limit_k_max 25
_diffrn_reflns_limit_k_min -27
_diffrn_reflns_limit_l_max 7
_diffrn_reflns_limit_l_min -4
_diffrn_reflns_number 12954
_diffrn_reflns_point_group_measured_fraction_full 0.933
_diffrn_reflns_point_group_measured_fraction_max 0.903
_diffrn_reflns_theta_full 25.242
_diffrn_reflns_theta_max 31.978
_diffrn_reflns_theta_min 1.840
_exptl_absorpt_coefficient_mu 0.285
_exptl_crystal_density_diffrn 1.407
_exptl_crystal_F_000 608
_exptl_crystal_recrystallization_method 'Re-crystallisation from solvent'
_refine_diff_density_max 0.384
_refine_diff_density_min -0.318
_refine_diff_density_rms 0.102
_refine_ls_abs_structure_details
;
 Flack x determined using 1405 quotients [(I+)-(I-)]/[(I+)+(I-)]
 (Parsons, Flack and Wagner, Acta Cryst. B69 (2013) 249-259).
;
_refine_ls_abs_structure_Flack 0.013(18)
_refine_ls_extinction_method none
_refine_ls_goodness_of_fit_ref 1.080
_refine_ls_hydrogen_treatment mixed
_refine_ls_matrix_type full
_refine_ls_number_parameters 206
_refine_ls_number_reflns 4311
_refine_ls_number_restraints 4
_refine_ls_restrained_S_all 1.080
_refine_ls_R_factor_all 0.0487
_refine_ls_R_factor_gt 0.0388
_refine_ls_shift/su_max 0.848
_refine_ls_shift/su_mean 0.039
_refine_ls_structure_factor_coef Fsqd
_refine_ls_weighting_details 'w=1/[\s^2^(Fo^2^)+(0.0968P)^2^] where P=(Fo^2^+2Fc^2^)/3'
_refine_ls_weighting_scheme calc
_refine_ls_wR_factor_gt 0.1111
_refine_ls_wR_factor_ref 0.1328
_reflns_Friedel_coverage 0.640
_reflns_Friedel_fraction_full 0.892
_reflns_Friedel_fraction_max 0.832
_reflns_number_gt 3811
_reflns_number_total 4311
_reflns_threshold_expression 'I > 2\s(I)'
_cod_data_source_file c6ob00527f2.cif
_cod_data_source_block BNU2P21212
_cod_depositor_comments
;
The following automatic conversions were performed:

'_chemical_melting_point' value '112-114 oC' was changed to
'386.1(10)' - it was converted from degrees Celsius(C) to Kelvins(K),
the average value was taken and precision was estimated.

Automatic conversion script
Id: cif_fix_values 4268 2015-11-12 08:31:59Z antanas 

 Adding full bibliography for 7155061--7155062.cif.
;
_cod_database_code 7155062
_shelx_space_group_comment
;
The symmetry employed for this shelxl refinement is uniquely defined
by the following loop, which should always be used as a source of
symmetry information in preference to the above space-group names.
They are only intended as comments.
;
_shelxl_version_number 2014/6

loop_
_space_group_symop_operation_xyz
'x, y, z'
'-x, -y, z'
'-x+1/2, y+1/2, -z'
'x+1/2, -y+1/2, -z'

loop_
_atom_site_label
_atom_site_type_symbol
_atom_site_fract_x
_atom_site_fract_y
_atom_site_fract_z
_atom_site_U_iso_or_equiv
_atom_site_adp_type
_atom_site_occupancy
_atom_site_site_symmetry_order
_atom_site_calc_flag
_atom_site_refinement_flags_posn
_atom_site_refinement_flags_adp
Cl1 Cl 0.72915(5) 0.26333(3) 1.07825(14) 0.0496(2) Uani 1 1 d . .
C3 C 0.59758(13) 0.36097(9) 0.5483(4) 0.0289(4) Uani 1 1 d . .
C1 C 0.65793(14) 0.29096(10) 0.8374(5) 0.0334(5) Uani 1 1 d . .
C4 C 0.57224(14) 0.41376(11) 0.3782(5) 0.0334(4) Uani 1 1 d . .
H4 H 0.6009 0.4589 0.3815 0.040 Uiso 1 1 calc R U
C2 C 0.55409(14) 0.29265(10) 0.5447(5) 0.0342(5) Uani 1 1 d . .
C6 C 0.45903(18) 0.32773(13) 0.1993(6) 0.0431(6) Uani 1 1 d . .
H6 H 0.4129 0.3174 0.0784 0.052 Uiso 1 1 calc R U
C5 C 0.50231(15) 0.39607(13) 0.2036(5) 0.0382(5) Uani 1 1 d . .
H5 H 0.4836 0.4301 0.0867 0.046 Uiso 1 1 calc R U
C7 C 0.48319(16) 0.27595(12) 0.3689(5) 0.0418(5) Uani 1 1 d . .
H7 H 0.4533 0.2312 0.3669 0.050 Uiso 1 1 calc R U
N2 N 0.66574(11) 0.35877(8) 0.7397(4) 0.0310(4) Uani 1 1 d . .
N1 N 0.59419(14) 0.24991(9) 0.7299(4) 0.0386(4) Uani 1 1 d . .
O1 O 0.66172(10) 0.47658(7) 0.8740(3) 0.0369(4) Uani 1 1 d . .
C10 C 0.82334(13) 0.51994(10) 0.7805(4) 0.0286(4) Uani 1 1 d . .
C11 C 0.72031(13) 0.54136(10) 0.8630(4) 0.0291(4) Uani 1 1 d . .
H11 H 0.7220 0.5652 1.0250 0.035 Uiso 1 1 calc R U
C8 C 0.72436(14) 0.41731(9) 0.8344(4) 0.0293(4) Uani 1 1 d . .
H8 H 0.7537 0.4030 0.9925 0.035 Uiso 1 1 calc R U
O2 O 0.88483(11) 0.40086(9) 0.6400(4) 0.0434(5) Uani 1 1 d D .
O3 O 0.88695(12) 0.50789(9) 0.9812(4) 0.0425(4) Uani 1 1 d D .
C12 C 0.85452(16) 0.57790(12) 0.5953(5) 0.0377(5) Uani 1 1 d . .
H12B H 0.8978 0.6124 0.6723 0.045 Uiso 1 1 calc R U
H12A H 0.8867 0.5570 0.4524 0.045 Uiso 1 1 calc R U
C13 C 0.75997(18) 0.61213(12) 0.5231(5) 0.0407(5) Uani 1 1 d . .
H13 H 0.7533 0.6441 0.3918 0.049 Uiso 1 1 calc R U
C14 C 0.68718(16) 0.59185(11) 0.6666(5) 0.0367(5) Uani 1 1 d . .
H14 H 0.6233 0.6072 0.6474 0.044 Uiso 1 1 calc R U
C9 C 0.80345(12) 0.44577(10) 0.6614(4) 0.0286(4) Uani 1 1 d . .
H9 H 0.7754 0.4531 0.4961 0.034 Uiso 1 1 calc R U
O4 O 0.01215(16) 0.62628(11) 0.1090(5) 0.0544(5) Uani 1 1 d D .
H22 H 0.924(4) 0.387(3) 0.754(10) 0.17(3) Uiso 1 1 d D .
H41 H 0.058(3) 0.640(3) 0.198(10) 0.106(19) Uiso 1 1 d D .
H42 H -0.015(2) 0.6660(13) 0.133(7) 0.060(10) Uiso 1 1 d D .
H33 H 0.919(3) 0.541(2) 1.032(12) 0.119(18) Uiso 1 1 d D .

loop_
_atom_site_aniso_label
_atom_site_aniso_U_11
_atom_site_aniso_U_22
_atom_site_aniso_U_33
_atom_site_aniso_U_23
_atom_site_aniso_U_13
_atom_site_aniso_U_12
Cl1 0.0532(3) 0.0434(3) 0.0522(4) 0.0160(3) 0.0023(3) 0.0132(2)
C3 0.0282(7) 0.0246(7) 0.0340(11) 0.0005(7) 0.0052(7) -0.0021(6)
C1 0.0369(9) 0.0242(8) 0.0392(13) 0.0076(8) 0.0102(9) 0.0057(6)
C4 0.0339(8) 0.0306(8) 0.0356(13) 0.0037(8) 0.0005(8) -0.0039(7)
C2 0.0359(8) 0.0231(7) 0.0435(14) -0.0037(8) 0.0107(9) -0.0035(6)
C6 0.0365(9) 0.0476(12) 0.0453(16) -0.0113(11) -0.0004(10) -0.0062(8)
C5 0.0341(8) 0.0414(10) 0.0393(13) 0.0045(9) 0.0017(9) -0.0019(7)
C7 0.0418(10) 0.0319(9) 0.0517(16) -0.0098(9) 0.0052(10) -0.0085(8)
N2 0.0336(7) 0.0227(6) 0.0368(10) 0.0039(6) 0.0030(7) -0.0019(5)
N1 0.0444(9) 0.0227(7) 0.0486(13) 0.0022(8) 0.0112(9) 0.0004(6)
O1 0.0330(6) 0.0269(6) 0.0509(12) -0.0023(6) 0.0154(7) -0.0006(5)
C10 0.0281(7) 0.0289(8) 0.0289(11) -0.0022(7) -0.0022(7) -0.0020(6)
C11 0.0315(7) 0.0263(7) 0.0295(11) -0.0038(7) 0.0028(7) 0.0003(6)
C8 0.0318(7) 0.0257(7) 0.0303(11) 0.0005(7) 0.0016(7) 0.0000(6)
O2 0.0298(6) 0.0423(8) 0.0580(13) -0.0117(8) 0.0039(7) 0.0094(6)
O3 0.0430(8) 0.0364(8) 0.0480(12) 0.0000(7) -0.0181(8) -0.0025(6)
C12 0.0367(9) 0.0381(10) 0.0384(13) 0.0024(9) 0.0025(9) -0.0091(7)
C13 0.0537(12) 0.0309(9) 0.0375(14) 0.0062(8) -0.0095(10) -0.0065(8)
C14 0.0383(9) 0.0290(8) 0.0428(14) -0.0019(8) -0.0080(9) 0.0008(7)
C9 0.0249(7) 0.0293(8) 0.0317(11) -0.0039(7) 0.0035(7) 0.0014(6)
O4 0.0600(11) 0.0417(9) 0.0614(15) -0.0125(9) 0.0027(11) 0.0133(8)

loop_
_atom_type_symbol
_atom_type_description
_atom_type_scat_dispersion_real
_atom_type_scat_dispersion_imag
_atom_type_scat_source
C C 0.0033 0.0016 'International Tables Vol C Tables 4.2.6.8 and 6.1.1.4'
H H 0.0000 0.0000 'International Tables Vol C Tables 4.2.6.8 and 6.1.1.4'
N N 0.0061 0.0033 'International Tables Vol C Tables 4.2.6.8 and 6.1.1.4'
O O 0.0106 0.0060 'International Tables Vol C Tables 4.2.6.8 and 6.1.1.4'
Cl Cl 0.1484 0.1585 'International Tables Vol C Tables 4.2.6.8 and 6.1.1.4'

loop_
_geom_angle_atom_site_label_1
_geom_angle_atom_site_label_2
_geom_angle_atom_site_label_3
_geom_angle
C4 C3 N2 132.66(17)
C4 C3 C2 121.7(2)
N2 C3 C2 105.61(18)
N1 C1 N2 115.1(2)
N1 C1 Cl1 123.28(16)
N2 C1 Cl1 121.66(17)
C5 C4 C3 116.98(19)
N1 C2 C7 129.53(18)
N1 C2 C3 109.9(2)
C7 C2 C3 120.6(2)
C7 C6 C5 121.6(2)
C4 C5 C6 121.4(2)
C6 C7 C2 117.7(2)
C1 N2 C3 104.97(16)
C1 N2 C8 127.0(2)
C3 N2 C8 127.73(16)
C1 N1 C2 104.47(17)
C8 O1 C11 107.74(14)
O3 C10 C12 116.02(17)
O3 C10 C11 113.04(19)
C12 C10 C11 105.25(16)
O3 C10 C9 106.58(15)
C12 C10 C9 114.16(19)
C11 C10 C9 100.88(14)
O1 C11 C14 112.66(18)
O1 C11 C10 107.88(14)
C14 C11 C10 103.94(18)
O1 C8 N2 107.58(15)
O1 C8 C9 104.72(14)
N2 C8 C9 116.28(18)
C13 C12 C10 103.08(17)
C14 C13 C12 112.6(2)
C13 C14 C11 111.4(2)
O2 C9 C8 114.27(17)
O2 C9 C10 115.22(16)
C8 C9 C10 100.55(16)

loop_
_geom_bond_atom_site_label_1
_geom_bond_atom_site_label_2
_geom_bond_distance
Cl1 C1 1.706(2)
C3 C4 1.389(3)
C3 N2 1.394(3)
C3 C2 1.408(2)
C1 N1 1.300(3)
C1 N2 1.374(2)
C4 C5 1.386(3)
C2 N1 1.391(3)
C2 C7 1.395(3)
C6 C7 1.371(4)
C6 C5 1.407(3)
N2 C8 1.450(2)
O1 C8 1.418(2)
O1 C11 1.453(2)
C10 O3 1.410(3)
C10 C12 1.532(3)
C10 C11 1.538(3)
C10 C9 1.549(3)
C11 C14 1.488(3)
C8 C9 1.528(3)
O2 C9 1.403(2)
C12 C13 1.500(3)
C13 C14 1.320(4)

loop_
_geom_hbond_atom_site_label_D
_geom_hbond_atom_site_label_H
_geom_hbond_atom_site_label_A
_geom_hbond_distance_DH
_geom_hbond_distance_HA
_geom_hbond_distance_DA
_geom_hbond_angle_DHA
_geom_hbond_site_symmetry_A
C8 H8 Cl1 0.98 2.67 3.158(2) 111.3 .
C7 H7 O2 0.93 2.64 3.564(3) 174.7 4_456
